data_2106441
loop_
_publ_author_name
'Stadnicka, K.'
'Haber, J.'
'Kozlowski, R.'

_publ_section_title
;
 The crystal structure of magnesium dimolybdate
;
_journal_name_full 'Acta Crystallographica B (24,1968-38,1982)'
_journal_page_first 3859
_journal_page_last 3862
_journal_volume 33
_journal_year 1977
_chemical_formula_sum 'Mg Mo2 O7'
_space_group_IT_number 14
_symmetry_space_group_name_Hall '-P 2ybc'
_symmetry_space_group_name_H-M 'P 1 21/c 1'
_cell_angle_alpha 90
_cell_angle_beta 115.26
_cell_angle_gamma 90
_cell_formula_units_Z 4
_cell_length_a 8.111
_cell_length_b 5.7
_cell_length_c 15.002
_cell_volume 627.263
_citation_journal_id_ASTM ACBCAR
_cod_data_source_file Stadnicka_ACBCAR_1977_773.cif
_cod_data_source_block Mg1Mo2O7
_cod_original_formula_sum 'Mg1 Mo2 O7'
_cod_database_code 2106441

loop_
_symmetry_equiv_pos_as_xyz
x,y,z
-x,y+1/2,-z+1/2
-x,-y,-z
x,-y-1/2,z-1/2

loop_
_atom_site_label
_atom_site_type_symbol
_atom_site_fract_x
_atom_site_fract_y
_atom_site_fract_z
_atom_site_occupancy
_atom_site_U_iso_or_equiv
O4 O-2 0.9931 0.6245 0.3906 1 0.0
O7 O-2 0.1452 0.6777 0.2486 1 0.0
O1 O-2 0.6955 0.3913 0.422 1 0.0
Mo2 Mo+6 0.20737 0.63402 0.37129 1 0.0
Mo1 Mo+6 0.74741 0.62599 0.36385 1 0.0
O5 O-2 0.3208 0.3688 0.4021 1 0.0
O6 O-2 0.3619 0.8646 0.4335 1 0.0
O3 O-2 0.7005 0.8805 0.4102 1 0.0
O2 O-2 0.609 0.6133 0.2392 1 0.0
Mg1 Mg+2 0.5155 0.1265 0.4103 1 0.0
